data_4505886
loop_
_publ_author_name
'Yan, Yan'
'Chen, Jia-Mei'
'Geng, Na'
'Lu, Tong-Bu'

_publ_section_title
;
 Improving the Solubility of Agomelatine via Cocrystals
;
_journal_issue 5
_journal_name_full 'Crystal Growth &amp; Design'
_journal_page_first 2226
_journal_paper_doi 10.1021/cg201423q
_journal_volume 12
_journal_year 2012
_chemical_formula_sum 'C16 H21 N3 O3'
_chemical_formula_weight 303.36
_chemical_name_systematic
; 
 ? 
;
_space_group_IT_number 14
_symmetry_cell_setting monoclinic
_symmetry_space_group_name_Hall '-P 2yn'
_symmetry_space_group_name_H-M 'P 1 21/n 1'
_atom_sites_solution_hydrogens geom
_atom_sites_solution_primary direct
_atom_sites_solution_secondary difmap
_audit_creation_method SHELXL-97
_cell_angle_alpha 90.00
_cell_angle_beta 103.470(2)
_cell_angle_gamma 90.00
_cell_formula_units_Z 4
_cell_length_a 9.8643(2)
_cell_length_b 9.1412(2)
_cell_length_c 18.1501(4)
_cell_measurement_temperature 100(2)
_cell_volume 1591.60(6)
_computing_structure_refinement 'SHELXL-97 (Sheldrick, 1997)'
_computing_structure_solution 'SHELXS-97 (Sheldrick, 1990)'
_diffrn_ambient_temperature 100(2)
_diffrn_measured_fraction_theta_full 0.994
_diffrn_measured_fraction_theta_max 0.994
_diffrn_radiation_monochromator graphite
_diffrn_radiation_source 'fine-focus sealed tube'
_diffrn_radiation_type CuK\a
_diffrn_radiation_wavelength 1.54178
_diffrn_reflns_av_R_equivalents 0.0245
_diffrn_reflns_av_sigmaI/netI 0.0212
_diffrn_reflns_limit_h_max 10
_diffrn_reflns_limit_h_min -11
_diffrn_reflns_limit_k_max 10
_diffrn_reflns_limit_k_min -10
_diffrn_reflns_limit_l_max 20
_diffrn_reflns_limit_l_min -20
_diffrn_reflns_number 8919
_diffrn_reflns_theta_full 62.55
_diffrn_reflns_theta_max 62.55
_diffrn_reflns_theta_min 4.71
_exptl_absorpt_coefficient_mu 0.725
_exptl_absorpt_correction_T_max 0.9311
_exptl_absorpt_correction_T_min 0.8686
_exptl_absorpt_correction_type none
_exptl_crystal_density_diffrn 1.266
_exptl_crystal_density_method 'not measured'
_exptl_crystal_F_000 648
_exptl_crystal_size_max 0.20
_exptl_crystal_size_mid 0.15
_exptl_crystal_size_min 0.10
_refine_diff_density_max 0.162
_refine_diff_density_min -0.170
_refine_diff_density_rms 0.032
_refine_ls_extinction_method none
_refine_ls_goodness_of_fit_ref 1.086
_refine_ls_hydrogen_treatment mixed
_refine_ls_matrix_type full
_refine_ls_number_parameters 283
_refine_ls_number_reflns 2528
_refine_ls_number_restraints 0
_refine_ls_restrained_S_all 1.086
_refine_ls_R_factor_all 0.0354
_refine_ls_R_factor_gt 0.0304
_refine_ls_shift/su_max 0.000
_refine_ls_shift/su_mean 0.000
_refine_ls_structure_factor_coef Fsqd
_refine_ls_weighting_details 'calc w=1/[\s^2^(Fo^2^)+(0.0448P)^2^+0.2174P] where P=(Fo^2^+2Fc^2^)/3'
_refine_ls_weighting_scheme calc
_refine_ls_wR_factor_gt 0.0803
_refine_ls_wR_factor_ref 0.0852
_reflns_number_gt 2244
_reflns_number_total 2528
_reflns_threshold_expression >2sigma(I)
_cod_data_source_file cg201423q_si_002.cif
_cod_data_source_block 1
_cod_depositor_comments
;
The following automatic conversions were performed:

'_symmetry_cell_setting' value 'Monoclinic' changed to 'monoclinic'
according to /home/saulius/struct/CIF-dictionaries/cif_core.dic
dictionary named 'cif_core.dic' version 2.4.1 from 2010-06-29.

Automatic conversion script
Id: cif_fix_values 1715 2011-07-08 13:25:40Z adriana 
;
_cod_original_sg_symbol_H-M 'P2(1)/n  '
_cod_database_code 4505886

loop_
_symmetry_equiv_pos_as_xyz
'x, y, z'
'-x+1/2, y+1/2, -z+1/2'
'-x, -y, -z'
'x-1/2, -y-1/2, z-1/2'

loop_
_atom_site_label
_atom_site_type_symbol
_atom_site_fract_x
_atom_site_fract_y
_atom_site_fract_z
_atom_site_U_iso_or_equiv
_atom_site_adp_type
_atom_site_occupancy
_atom_site_symmetry_multiplicity
_atom_site_calc_flag
O3 O 0.66951(9) 0.42530(9) 0.05770(5) 0.0325(2) Uani 1 1 d
O1 O 0.95655(10) -0.36894(9) 0.84764(5) 0.0383(2) Uani 1 1 d
O2 O 0.77773(10) -0.08498(9) 1.00621(5) 0.0385(2) Uani 1 1 d
N1 N 0.77212(11) 0.16124(11) 1.00565(6) 0.0299(2) Uani 1 1 d
C14 C 0.73908(13) 0.03157(13) 1.02979(7) 0.0299(3) Uani 1 1 d
C6 C 0.93483(12) 0.02597(13) 0.80011(7) 0.0281(3) Uani 1 1 d
C5 C 1.02372(12) 0.02764(14) 0.74822(7) 0.0316(3) Uani 1 1 d
C10 C 0.89484(13) 0.28540(14) 0.77818(7) 0.0321(3) Uani 1 1 d
N3 N 0.82982(12) 0.60548(14) 0.08650(7) 0.0388(3) Uani 1 1 d
C12 C 0.77420(13) 0.16380(13) 0.86862(7) 0.0292(3) Uani 1 1 d
C2 C 0.97446(13) -0.23414(13) 0.81835(7) 0.0318(3) Uani 1 1 d
C16 C 0.70399(12) 0.55468(13) 0.04995(7) 0.0281(3) Uani 1 1 d
C3 C 1.06262(14) -0.23309(15) 0.76687(8) 0.0367(3) Uani 1 1 d
C7 C 0.91312(12) -0.10820(13) 0.83523(7) 0.0292(3) Uani 1 1 d
C15 C 0.65217(17) 0.03329(17) 1.08787(8) 0.0396(3) Uani 1 1 d
C11 C 0.86848(12) 0.15928(13) 0.81396(7) 0.0282(3) Uani 1 1 d
C13 C 0.85819(12) 0.17421(13) 0.95080(7) 0.0284(3) Uani 1 1 d
N2 N 0.61972(13) 0.64962(13) 0.00587(8) 0.0423(3) Uani 1 1 d
C4 C 1.08612(14) -0.10586(15) 0.73327(8) 0.0362(3) Uani 1 1 d
C9 C 0.98544(14) 0.28667(15) 0.72850(7) 0.0366(3) Uani 1 1 d
C1 C 0.85717(16) -0.37819(15) 0.89381(8) 0.0379(3) Uani 1 1 d
C8 C 1.04780(14) 0.16074(15) 0.71350(7) 0.0364(3) Uani 1 1 d
H17 H 0.9057(14) 0.2694(16) 0.9586(8) 0.031(3) Uiso 1 1 d
H16 H 0.7164(15) 0.0763(16) 0.8631(8) 0.033(3) Uiso 1 1 d
H18 H 0.9297(15) 0.0959(16) 0.9614(8) 0.031(3) Uiso 1 1 d
H12 H 1.1126(17) 0.1596(18) 0.6779(10) 0.047(4) Uiso 1 1 d
H11 H 0.8544(15) -0.1120(15) 0.8701(8) 0.030(3) Uiso 1 1 d
H14 H 0.8487(16) 0.3758(18) 0.7869(9) 0.041(4) Uiso 1 1 d
H15 H 0.7098(15) 0.2474(16) 0.8560(8) 0.034(3) Uiso 1 1 d
H4N H 0.8482(16) 0.698(2) 0.0850(9) 0.041(4) Uiso 1 1 d
H7 H 0.8846(16) -0.3152(18) 0.9378(10) 0.043(4) Uiso 1 1 d
H5N H 0.8846(19) 0.544(2) 0.1165(10) 0.050(5) Uiso 1 1 d
H10 H 1.1463(17) -0.1046(17) 0.6983(9) 0.046(4) Uiso 1 1 d
H8 H 0.7623(18) -0.3534(17) 0.8646(9) 0.041(4) Uiso 1 1 d
H6 H 0.8596(17) -0.480(2) 0.9089(9) 0.049(4) Uiso 1 1 d
H9 H 1.1032(16) -0.3255(18) 0.7580(9) 0.040(4) Uiso 1 1 d
H13 H 1.0008(16) 0.3761(18) 0.7060(9) 0.040(4) Uiso 1 1 d
H2N H 0.5329(19) 0.6217(17) -0.0159(9) 0.042(4) Uiso 1 1 d
H1N H 0.7424(17) 0.2404(19) 1.0231(9) 0.040(4) Uiso 1 1 d
H3N H 0.6498(17) 0.736(2) 0.0006(9) 0.042(4) Uiso 1 1 d
H19 H 0.613(2) 0.127(3) 1.0926(12) 0.078(6) Uiso 1 1 d
H20 H 0.578(2) -0.033(2) 1.0744(12) 0.072(6) Uiso 1 1 d
H21 H 0.705(3) 0.002(3) 1.1333(15) 0.088(7) Uiso 1 1 d

loop_
_atom_site_aniso_label
_atom_site_aniso_U_11
_atom_site_aniso_U_22
_atom_site_aniso_U_33
_atom_site_aniso_U_23
_atom_site_aniso_U_13
_atom_site_aniso_U_12
O3 0.0339(5) 0.0242(4) 0.0408(5) 0.0022(4) 0.0115(4) -0.0006(3)
O1 0.0428(5) 0.0269(4) 0.0475(6) 0.0014(4) 0.0150(4) 0.0049(4)
O2 0.0456(5) 0.0244(5) 0.0497(6) -0.0023(4) 0.0200(4) -0.0032(4)
N1 0.0363(6) 0.0228(5) 0.0327(6) -0.0026(4) 0.0122(4) 0.0006(4)
C14 0.0308(6) 0.0277(6) 0.0306(6) -0.0022(5) 0.0060(5) -0.0019(5)
C6 0.0255(6) 0.0304(6) 0.0265(6) -0.0022(5) 0.0023(5) -0.0025(5)
C5 0.0278(6) 0.0384(7) 0.0277(6) -0.0022(5) 0.0045(5) -0.0026(5)
C10 0.0346(7) 0.0296(7) 0.0302(6) -0.0009(5) 0.0033(5) -0.0020(5)
N3 0.0345(6) 0.0316(6) 0.0470(7) 0.0034(5) 0.0028(5) -0.0045(5)
C12 0.0284(6) 0.0259(6) 0.0334(7) 0.0004(5) 0.0071(5) 0.0013(5)
C2 0.0303(6) 0.0296(6) 0.0337(7) -0.0014(5) 0.0035(5) 0.0004(5)
C16 0.0307(6) 0.0255(6) 0.0306(6) -0.0020(5) 0.0122(5) -0.0005(5)
C3 0.0342(7) 0.0363(7) 0.0395(7) -0.0073(6) 0.0087(5) 0.0044(6)
C7 0.0279(6) 0.0308(6) 0.0288(6) -0.0022(5) 0.0060(5) -0.0010(5)
C15 0.0449(8) 0.0406(8) 0.0366(8) -0.0003(6) 0.0161(6) -0.0044(7)
C11 0.0262(6) 0.0297(6) 0.0268(6) -0.0014(5) 0.0018(5) -0.0019(5)
C13 0.0293(6) 0.0238(6) 0.0329(7) 0.0000(5) 0.0090(5) -0.0020(5)
N2 0.0336(7) 0.0265(6) 0.0621(8) 0.0103(5) 0.0016(6) -0.0052(5)
C4 0.0321(7) 0.0436(7) 0.0347(7) -0.0056(6) 0.0113(6) 0.0001(6)
C9 0.0421(7) 0.0350(7) 0.0324(7) 0.0037(6) 0.0081(6) -0.0076(6)
C1 0.0481(8) 0.0275(7) 0.0397(8) 0.0029(6) 0.0136(6) 0.0010(6)
C8 0.0356(7) 0.0437(8) 0.0307(7) -0.0002(5) 0.0094(5) -0.0068(6)

loop_
_atom_type_symbol
_atom_type_description
_atom_type_scat_dispersion_real
_atom_type_scat_dispersion_imag
_atom_type_scat_source
C C 0.0181 0.0091 'International Tables Vol C Tables 4.2.6.8 and 6.1.1.4'
H H 0.0000 0.0000 'International Tables Vol C Tables 4.2.6.8 and 6.1.1.4'
N N 0.0311 0.0180 'International Tables Vol C Tables 4.2.6.8 and 6.1.1.4'
O O 0.0492 0.0322 'International Tables Vol C Tables 4.2.6.8 and 6.1.1.4'

loop_
_geom_angle_atom_site_label_1
_geom_angle_atom_site_label_2
_geom_angle_atom_site_label_3
_geom_angle
C2 O1 C1 116.60(10)
C14 N1 C13 121.63(10)
C14 N1 H1N 119.5(10)
C13 N1 H1N 118.8(10)
O2 C14 N1 122.20(11)
O2 C14 C15 121.41(11)
N1 C14 C15 116.38(11)
C7 C6 C5 118.99(11)
C7 C6 C11 122.17(11)
C5 C6 C11 118.83(11)
C8 C5 C4 121.87(12)
C8 C5 C6 119.68(12)
C4 C5 C6 118.45(11)
C11 C10 C9 121.73(12)
C11 C10 H14 119.1(9)
C9 C10 H14 119.1(9)
C16 N3 H4N 119.8(10)
C16 N3 H5N 116.6(11)
H4N N3 H5N 123.0(15)
C11 C12 C13 111.43(10)
C11 C12 H16 110.2(8)
C13 C12 H16 108.8(8)
C11 C12 H15 109.3(8)
C13 C12 H15 110.5(8)
H16 C12 H15 106.4(12)
C7 C2 O1 124.50(11)
C7 C2 C3 120.88(12)
O1 C2 C3 114.61(11)
O3 C16 N2 122.48(12)
O3 C16 N3 121.04(11)
N2 C16 N3 116.48(12)
C4 C3 C2 119.81(12)
C4 C3 H9 123.7(9)
C2 C3 H9 116.5(9)
C2 C7 C6 120.33(11)
C2 C7 H11 119.1(8)
C6 C7 H11 120.5(8)
C14 C15 H19 112.5(14)
C14 C15 H20 110.2(13)
H19 C15 H20 107.3(18)
C14 C15 H21 109.0(15)
H19 C15 H21 111(2)
H20 C15 H21 106(2)
C10 C11 C6 119.01(11)
C10 C11 C12 119.98(11)
C6 C11 C12 120.99(10)
N1 C13 C12 113.06(10)
N1 C13 H17 108.0(8)
C12 C13 H17 109.1(8)
N1 C13 H18 108.1(8)
C12 C13 H18 110.1(8)
H17 C13 H18 108.5(11)
C16 N2 H2N 118.6(10)
C16 N2 H3N 119.0(11)
H2N N2 H3N 122.3(15)
C3 C4 C5 121.52(12)
C3 C4 H10 120.1(10)
C5 C4 H10 118.4(10)
C8 C9 C10 120.26(12)
C8 C9 H13 121.4(9)
C10 C9 H13 118.4(9)
O1 C1 H7 110.4(9)
O1 C1 H8 111.4(9)
H7 C1 H8 110.7(13)
O1 C1 H6 104.3(10)
H7 C1 H6 110.7(14)
H8 C1 H6 109.3(13)
C9 C8 C5 120.46(12)
C9 C8 H12 121.3(10)
C5 C8 H12 118.2(9)

loop_
_geom_bond_atom_site_label_1
_geom_bond_atom_site_label_2
_geom_bond_distance
O3 C16 1.2476(15)
O1 C2 1.3695(16)
O1 C1 1.4329(17)
O2 C14 1.2409(15)
N1 C14 1.3303(16)
N1 C13 1.4559(16)
N1 H1N 0.868(18)
C14 C15 1.5058(19)
C6 C7 1.4213(18)
C6 C5 1.4285(18)
C6 C11 1.4330(17)
C5 C8 1.4155(19)
C5 C4 1.4212(19)
C10 C11 1.3774(18)
C10 C9 1.4097(19)
C10 H14 0.974(17)
N3 C16 1.3463(17)
N3 H4N 0.870(18)
N3 H5N 0.877(19)
C12 C11 1.5101(17)
C12 C13 1.5313(18)
C12 H16 0.974(15)
C12 H15 0.986(15)
C2 C7 1.3681(18)
C2 C3 1.4171(19)
C16 N2 1.3321(17)
C3 C4 1.358(2)
C3 H9 0.965(17)
C7 H11 0.953(15)
C15 H19 0.95(2)
C15 H20 0.93(2)
C15 H21 0.92(3)
C13 H17 0.983(15)
C13 H18 0.992(15)
N2 H2N 0.893(18)
N2 H3N 0.860(18)
C4 H10 0.966(17)
C9 C8 1.362(2)
C9 H13 0.942(17)
C1 H7 0.970(18)
C1 H8 0.988(17)
C1 H6 0.968(19)
C8 H12 1.009(18)

loop_
_cod_related_entry_id
_cod_related_entry_database
_cod_related_entry_code
1 ChemSpider 30652427
